data_7240514
loop_
_publ_author_name
'Chang, Meng-Yang'
'Lai, Kai-Xiang'
'Chang, Yu-Lun'

_publ_section_title
;
 In(OTf)3-catalyzed intramolecular hydroarylation of \a-phenylallyl
 \b-ketosulfones -- synthesis of sulfonyl 1-benzosuberones and
 1-tetralones
;
_journal_issue 31
_journal_name_full 'RSC Advances'
_journal_page_first 18231
_journal_page_last 18244
_journal_paper_doi 10.1039/D0RA01962C
_journal_volume 10
_journal_year 2020
_chemical_formula_sum 'C26 H26 O5 S'
_chemical_formula_weight 450.53
_space_group_crystal_system monoclinic
_space_group_IT_number 14
_space_group_name_Hall '-P 2ybc'
_space_group_name_H-M_alt 'P 1 21/c 1'
_atom_sites_solution_hydrogens geom
_audit_creation_method SHELXL-2014/6
_audit_update_record
;
2019-05-13 deposited with the CCDC.	2020-05-06 downloaded from the CCDC.
;
_cell_angle_alpha 90
_cell_angle_beta 118.713(3)
_cell_angle_gamma 90
_cell_formula_units_Z 4
_cell_length_a 17.4857(9)
_cell_length_b 9.6877(5)
_cell_length_c 17.1467(9)
_cell_measurement_reflns_used 5979
_cell_measurement_temperature 100(2)
_cell_measurement_theta_max 26.3693
_cell_measurement_theta_min 2.3757
_cell_volume 2547.4(2)
_computing_cell_refinement 'SAINT V8.34A (Bruker AXS Inc., 2013)'
_computing_data_collection 'APEX2 (Bruker AXS, 2010)'
_computing_data_reduction 'SAINT V8.34A (Bruker AXS Inc., 2013)'
_computing_molecular_graphics 'SHELXTL (Sheldrick, 2008)'
_computing_publication_material SHELXTL
_computing_structure_refinement 'SHELXL-2014/6 (Sheldrick, 2014)'
_diffrn_ambient_temperature 100(2)
_diffrn_detector_area_resol_mean 8.3333
_diffrn_measured_fraction_theta_full 1.000
_diffrn_measured_fraction_theta_max 0.997
_diffrn_measurement_device_type 'Bruker APEX-II CCD'
_diffrn_measurement_method '\f and \w scans'
_diffrn_radiation_type MoK\a
_diffrn_radiation_wavelength 0.71073
_diffrn_reflns_av_R_equivalents 0.0316
_diffrn_reflns_av_unetI/netI 0.0306
_diffrn_reflns_Laue_measured_fraction_full 1.000
_diffrn_reflns_Laue_measured_fraction_max 0.997
_diffrn_reflns_limit_h_max 21
_diffrn_reflns_limit_h_min -21
_diffrn_reflns_limit_k_max 12
_diffrn_reflns_limit_k_min -12
_diffrn_reflns_limit_l_max 21
_diffrn_reflns_limit_l_min -21
_diffrn_reflns_number 22006
_diffrn_reflns_point_group_measured_fraction_full 1.000
_diffrn_reflns_point_group_measured_fraction_max 0.997
_diffrn_reflns_theta_full 25.242
_diffrn_reflns_theta_max 26.419
_diffrn_reflns_theta_min 2.376
_exptl_absorpt_coefficient_mu 0.159
_exptl_absorpt_correction_T_max 0.7454
_exptl_absorpt_correction_T_min 0.7144
_exptl_absorpt_correction_type multi-scan
_exptl_absorpt_process_details 'SADABS V2014/4 (Bruker AXS Inc.)'
_exptl_crystal_colour colorless
_exptl_crystal_density_diffrn 1.175
_exptl_crystal_density_meas ?
_exptl_crystal_density_method 'not measured'
_exptl_crystal_description tabullar
_exptl_crystal_F_000 952
_exptl_crystal_size_max 0.10
_exptl_crystal_size_mid 0.08
_exptl_crystal_size_min 0.03
_refine_diff_density_max 0.372
_refine_diff_density_min -0.379
_refine_diff_density_rms 0.044
_refine_ls_extinction_method none
_refine_ls_goodness_of_fit_ref 1.032
_refine_ls_hydrogen_treatment constr
_refine_ls_matrix_type full
_refine_ls_number_parameters 293
_refine_ls_number_reflns 5222
_refine_ls_number_restraints 0
_refine_ls_restrained_S_all 1.032
_refine_ls_R_factor_all 0.0524
_refine_ls_R_factor_gt 0.0395
_refine_ls_shift/su_max 0.014
_refine_ls_shift/su_mean 0.000
_refine_ls_structure_factor_coef Fsqd
_refine_ls_weighting_details 'w=1/[\s^2^(Fo^2^)+(0.0409P)^2^+1.3705P] where P=(Fo^2^+2Fc^2^)/3'
_refine_ls_weighting_scheme calc
_refine_ls_wR_factor_gt 0.0935
_refine_ls_wR_factor_ref 0.1009
_reflns_Friedel_coverage 0.000
_reflns_number_gt 4180
_reflns_number_total 5222
_reflns_threshold_expression 'I > 2\s(I)'
_cod_data_source_file d0ra01962c2.cif
_cod_data_source_block 190317lt_sq
_cod_depositor_comments
;
The following automatic conversions were performed:

data item '_exptl_crystal_density_meas' value 'not measured' was
changed to '?' -- the value is perceived as not measured.

Automatic conversion script
Id: cif_fix_values 7556 2019-12-06 15:28:31Z antanas 

 Adding full bibliography for 7240513--7240516.cif.
;
_cod_original_sg_symbol_H-M 'P 21/c'
_cod_database_code 7240514
_shelx_space_group_comment
;
The symmetry employed for this shelxl refinement is uniquely defined
by the following loop, which should always be used as a source of
symmetry information in preference to the above space-group names.
They are only intended as comments.
;
_shelxl_version_number 2014/6

loop_
_space_group_symop_operation_xyz
'x, y, z'
'-x, y+1/2, -z+1/2'
'-x, -y, -z'
'x, -y-1/2, z-1/2'

loop_
_atom_site_label
_atom_site_type_symbol
_atom_site_fract_x
_atom_site_fract_y
_atom_site_fract_z
_atom_site_U_iso_or_equiv
_atom_site_adp_type
_atom_site_occupancy
_atom_site_site_symmetry_order
_atom_site_calc_flag
_atom_site_refinement_flags_posn
_atom_site_refinement_flags_adp
_atom_site_refinement_flags_occupancy
_atom_site_disorder_assembly
_atom_site_disorder_group
S1 S 0.28914(3) 0.06682(4) 0.09287(2) 0.01895(11) Uani 1 1 d . . . . .
O1 O 0.45454(7) 0.07190(12) 0.60405(7) 0.0228(3) Uani 1 1 d . . . . .
O2 O 0.29180(8) -0.07325(12) 0.12157(8) 0.0313(3) Uani 1 1 d . . . . .
O3 O 0.35323(7) 0.11160(13) 0.06873(7) 0.0256(3) Uani 1 1 d . . . . .
O4 O 0.18478(8) 0.07315(15) 0.19429(8) 0.0384(3) Uani 1 1 d . . . . .
O5 O 0.30841(7) -0.06126(12) 0.52175(7) 0.0265(3) Uani 1 1 d . . . . .
C1 C 0.53351(11) 0.15031(18) 0.65082(11) 0.0255(4) Uani 1 1 d . . . . .
H10 H 0.5739 0.1256 0.6286 0.038 Uiso 1 1 calc R U . . .
H9 H 0.5604 0.1298 0.7145 0.038 Uiso 1 1 calc R U . . .
H1 H 0.5200 0.2491 0.6412 0.038 Uiso 1 1 calc R U . . .
C2 C 0.41029(10) 0.08932(16) 0.51491(10) 0.0196(3) Uani 1 1 d . . . . .
C3 C 0.33107(10) 0.01570(16) 0.46934(11) 0.0200(3) Uani 1 1 d . . . . .
C4 C 0.28326(10) 0.02763(16) 0.37845(10) 0.0202(3) Uani 1 1 d . . . . .
H22 H 0.2300 -0.0215 0.3473 0.024 Uiso 1 1 calc R U . . .
C5 C 0.31231(10) 0.11168(16) 0.33108(10) 0.0197(3) Uani 1 1 d . . . . .
C6 C 0.25902(11) 0.11696(17) 0.23367(11) 0.0234(4) Uani 1 1 d . . . . .
C7 C 0.30114(10) 0.18047(16) 0.18197(10) 0.0197(3) Uani 1 1 d . . . . .
H23 H 0.2700 0.2687 0.1547 0.024 Uiso 1 1 calc R U . . .
C8 C 0.18644(10) 0.09959(17) 0.00096(11) 0.0231(3) Uani 1 1 d . . . . .
C9 C 0.11509(12) 0.0189(2) -0.01593(12) 0.0353(4) Uani 1 1 d . . . . .
H5 H 0.1197 -0.0532 0.0237 0.042 Uiso 1 1 calc R U . . .
C10 C 0.03687(13) 0.0449(3) -0.09145(14) 0.0502(6) Uani 1 1 d . . . . .
H4 H -0.0128 -0.0093 -0.1032 0.060 Uiso 1 1 calc R U . . .
C11 C 0.02942(13) 0.1486(3) -0.15044(15) 0.0563(7) Uani 1 1 d . . . . .
C12 C -0.05608(16) 0.1763(4) -0.23357(19) 0.0954(12) Uani 1 1 d . . . . .
H3 H -0.1041 0.1374 -0.2265 0.143 Uiso 1 1 calc R U . . .
H26 H -0.0550 0.1333 -0.2848 0.143 Uiso 1 1 calc R U . . .
H2 H -0.0644 0.2761 -0.2432 0.143 Uiso 1 1 calc R U . . .
C13 C 0.22561(13) -0.1284(2) 0.47788(12) 0.0363(5) Uani 1 1 d . . . . .
H6 H 0.1796 -0.0592 0.4488 0.054 Uiso 1 1 calc R U . . .
H7 H 0.2158 -0.1797 0.5216 0.054 Uiso 1 1 calc R U . . .
H8 H 0.2246 -0.1925 0.4331 0.054 Uiso 1 1 calc R U . . .
C14 C 0.43742(10) 0.17401(16) 0.46821(10) 0.0208(3) Uani 1 1 d . . . . .
H21 H 0.4902 0.2244 0.4996 0.025 Uiso 1 1 calc R U . . .
C15 C 0.38924(10) 0.18738(16) 0.37619(10) 0.0198(3) Uani 1 1 d . . . . .
C16 C 0.41664(11) 0.28696(17) 0.32534(10) 0.0215(3) Uani 1 1 d . . . . .
C17 C 0.36531(11) 0.42273(17) 0.30655(11) 0.0252(4) Uani 1 1 d . . . . .
C18 C 0.35741(12) 0.50999(17) 0.23842(11) 0.0291(4) Uani 1 1 d . . . . .
H15 H 0.3822 0.4833 0.2021 0.035 Uiso 1 1 calc R U . . .
C19 C 0.31411(13) 0.63465(19) 0.22297(12) 0.0372(5) Uani 1 1 d . . . . .
H14 H 0.3092 0.6926 0.1761 0.045 Uiso 1 1 calc R U . . .
C20 C 0.27843(16) 0.6750(2) 0.27468(16) 0.0519(6) Uani 1 1 d . . . . .
H13 H 0.2482 0.7602 0.2637 0.062 Uiso 1 1 calc R U . . .
C21 C 0.2868(2) 0.5905(2) 0.3430(2) 0.0697(9) Uani 1 1 d . . . . .
H11 H 0.2630 0.6189 0.3798 0.084 Uiso 1 1 calc R U . . .
C22 C 0.32928(17) 0.4655(2) 0.35871(15) 0.0487(6) Uani 1 1 d . . . . .
H12 H 0.3338 0.4083 0.4057 0.058 Uiso 1 1 calc R U . . .
C23 C 0.39803(10) 0.21305(17) 0.23862(10) 0.0209(3) Uani 1 1 d . . . . .
H17 H 0.4172 0.2723 0.2042 0.025 Uiso 1 1 calc R U . . .
H16 H 0.4319 0.1262 0.2530 0.025 Uiso 1 1 calc R U . . .
C24 C 0.51455(11) 0.32093(19) 0.37579(11) 0.0285(4) Uani 1 1 d . . . . .
H18 H 0.5278 0.3721 0.4301 0.043 Uiso 1 1 calc R U . . .
H19 H 0.5300 0.3773 0.3380 0.043 Uiso 1 1 calc R U . . .
H20 H 0.5483 0.2350 0.3915 0.043 Uiso 1 1 calc R U . . .
C25 C 0.18071(12) 0.2036(2) -0.05700(12) 0.0369(5) Uani 1 1 d . . . . .
H25 H 0.2303 0.2585 -0.0447 0.044 Uiso 1 1 calc R U . . .
C26 C 0.10264(14) 0.2270(3) -0.13251(15) 0.0531(6) Uani 1 1 d . . . . .
H24 H 0.0987 0.2974 -0.1728 0.064 Uiso 1 1 calc R U . . .

loop_
_atom_site_aniso_label
_atom_site_aniso_U_11
_atom_site_aniso_U_22
_atom_site_aniso_U_33
_atom_site_aniso_U_23
_atom_site_aniso_U_13
_atom_site_aniso_U_12
S1 0.0225(2) 0.0177(2) 0.01641(19) 0.00022(15) 0.00917(16) 0.00024(15)
O1 0.0228(6) 0.0283(6) 0.0176(6) 0.0022(5) 0.0100(5) 0.0001(5)
O2 0.0408(7) 0.0187(6) 0.0297(7) 0.0023(5) 0.0133(6) 0.0020(5)
O3 0.0223(6) 0.0362(7) 0.0207(6) -0.0033(5) 0.0123(5) -0.0007(5)
O4 0.0275(7) 0.0660(10) 0.0220(7) -0.0021(6) 0.0121(6) -0.0176(6)
O5 0.0278(6) 0.0322(7) 0.0225(6) 0.0048(5) 0.0145(5) -0.0058(5)
C1 0.0211(8) 0.0328(10) 0.0211(9) 0.0016(7) 0.0089(7) 0.0010(7)
C2 0.0228(8) 0.0199(8) 0.0181(8) 0.0002(6) 0.0115(7) 0.0051(6)
C3 0.0252(8) 0.0182(8) 0.0232(8) 0.0021(6) 0.0169(7) 0.0019(6)
C4 0.0209(8) 0.0205(8) 0.0227(8) -0.0033(6) 0.0133(7) -0.0020(6)
C5 0.0234(8) 0.0197(8) 0.0195(8) -0.0006(6) 0.0131(7) 0.0010(6)
C6 0.0256(9) 0.0267(9) 0.0219(8) -0.0016(7) 0.0145(7) -0.0033(7)
C7 0.0247(8) 0.0200(8) 0.0169(8) -0.0017(6) 0.0120(7) -0.0020(6)
C8 0.0219(8) 0.0264(9) 0.0189(8) -0.0004(6) 0.0082(7) -0.0034(7)
C9 0.0319(10) 0.0451(12) 0.0276(10) 0.0024(8) 0.0132(8) -0.0122(8)
C10 0.0284(11) 0.0733(16) 0.0404(12) 0.0051(11) 0.0099(10) -0.0213(10)
C11 0.0251(11) 0.0771(18) 0.0434(13) 0.0154(12) -0.0022(10) -0.0100(11)
C12 0.0330(14) 0.141(3) 0.0650(19) 0.0370(19) -0.0142(13) -0.0195(16)
C13 0.0391(11) 0.0448(12) 0.0278(10) 0.0019(8) 0.0183(9) -0.0162(9)
C14 0.0221(8) 0.0209(8) 0.0206(8) -0.0019(6) 0.0113(7) -0.0016(6)
C15 0.0245(8) 0.0174(8) 0.0227(8) -0.0003(6) 0.0155(7) 0.0011(6)
C16 0.0257(8) 0.0218(8) 0.0187(8) -0.0017(6) 0.0119(7) -0.0055(7)
C17 0.0333(9) 0.0198(8) 0.0217(8) -0.0032(6) 0.0126(8) -0.0053(7)
C18 0.0396(10) 0.0221(9) 0.0228(9) -0.0021(7) 0.0127(8) -0.0075(8)
C19 0.0500(12) 0.0229(9) 0.0272(10) -0.0010(7) 0.0093(9) -0.0086(8)
C20 0.0694(16) 0.0224(10) 0.0675(16) 0.0046(10) 0.0357(14) 0.0107(10)
C21 0.123(2) 0.0350(13) 0.096(2) 0.0117(13) 0.088(2) 0.0254(14)
C22 0.0892(18) 0.0258(10) 0.0570(14) 0.0098(9) 0.0559(14) 0.0127(11)
C23 0.0234(8) 0.0226(8) 0.0201(8) -0.0023(6) 0.0131(7) -0.0051(7)
C24 0.0289(9) 0.0337(10) 0.0237(9) -0.0017(7) 0.0133(8) -0.0121(8)
C25 0.0257(9) 0.0390(11) 0.0320(10) 0.0113(8) 0.0026(8) -0.0103(8)
C26 0.0349(11) 0.0594(15) 0.0412(12) 0.0252(11) -0.0010(10) -0.0091(10)

loop_
_atom_type_symbol
_atom_type_description
_atom_type_scat_dispersion_real
_atom_type_scat_dispersion_imag
_atom_type_scat_source
C C 0.0033 0.0016 'International Tables Vol C Tables 4.2.6.8 and 6.1.1.4'
H H 0.0000 0.0000 'International Tables Vol C Tables 4.2.6.8 and 6.1.1.4'
O O 0.0106 0.0060 'International Tables Vol C Tables 4.2.6.8 and 6.1.1.4'
S S 0.1246 0.1234 'International Tables Vol C Tables 4.2.6.8 and 6.1.1.4'

loop_
_geom_angle_atom_site_label_1
_geom_angle_atom_site_label_2
_geom_angle_atom_site_label_3
_geom_angle
_geom_angle_site_symmetry_1
_geom_angle_site_symmetry_3
_geom_angle_publ_flag
O3 S1 O2 118.87(7) . . ?
O3 S1 C8 106.83(7) . . ?
O2 S1 C8 109.19(8) . . ?
O3 S1 C7 105.62(7) . . ?
O2 S1 C7 108.28(7) . . ?
C8 S1 C7 107.51(8) . . ?
C2 O1 C1 116.10(12) . . ?
C3 O5 C13 116.34(13) . . ?
O1 C1 H10 109.5 . . ?
O1 C1 H9 109.5 . . ?
H10 C1 H9 109.5 . . ?
O1 C1 H1 109.5 . . ?
H10 C1 H1 109.5 . . ?
H9 C1 H1 109.5 . . ?
O1 C2 C14 124.11(14) . . ?
O1 C2 C3 116.02(13) . . ?
C14 C2 C3 119.86(14) . . ?
O5 C3 C4 125.57(15) . . ?
O5 C3 C2 115.41(14) . . ?
C4 C3 C2 119.02(14) . . ?
C3 C4 C5 120.79(15) . . ?
C3 C4 H22 119.6 . . ?
C5 C4 H22 119.6 . . ?
C15 C5 C4 120.25(14) . . ?
C15 C5 C6 121.82(14) . . ?
C4 C5 C6 117.93(14) . . ?
O4 C6 C5 122.89(15) . . ?
O4 C6 C7 120.13(15) . . ?
C5 C6 C7 116.98(14) . . ?
C23 C7 C6 114.26(13) . . ?
C23 C7 S1 107.80(10) . . ?
C6 C7 S1 110.59(11) . . ?
C23 C7 H23 108.0 . . ?
C6 C7 H23 108.0 . . ?
S1 C7 H23 108.0 . . ?
C9 C8 C25 121.01(16) . . ?
C9 C8 S1 121.14(13) . . ?
C25 C8 S1 117.73(13) . . ?
C8 C9 C10 118.79(18) . . ?
C8 C9 H5 120.6 . . ?
C10 C9 H5 120.6 . . ?
C9 C10 C11 121.30(18) . . ?
C9 C10 H4 119.4 . . ?
C11 C10 H4 119.4 . . ?
C10 C11 C26 118.73(19) . . ?
C10 C11 C12 121.3(2) . . ?
C26 C11 C12 120.0(2) . . ?
C11 C12 H3 109.5 . . ?
C11 C12 H26 109.5 . . ?
H3 C12 H26 109.5 . . ?
C11 C12 H2 109.5 . . ?
H3 C12 H2 109.5 . . ?
H26 C12 H2 109.5 . . ?
O5 C13 H6 109.5 . . ?
O5 C13 H7 109.5 . . ?
H6 C13 H7 109.5 . . ?
O5 C13 H8 109.5 . . ?
H6 C13 H8 109.5 . . ?
H7 C13 H8 109.5 . . ?
C2 C14 C15 121.55(15) . . ?
C2 C14 H21 119.2 . . ?
C15 C14 H21 119.2 . . ?
C14 C15 C5 118.48(14) . . ?
C14 C15 C16 121.46(14) . . ?
C5 C15 C16 120.00(14) . . ?
C15 C16 C17 110.44(13) . . ?
C15 C16 C24 112.63(13) . . ?
C17 C16 C24 108.36(13) . . ?
C15 C16 C23 106.26(12) . . ?
C17 C16 C23 111.39(13) . . ?
C24 C16 C23 107.75(13) . . ?
C22 C17 C18 117.92(17) . . ?
C22 C17 C16 121.52(15) . . ?
C18 C17 C16 120.49(15) . . ?
C19 C18 C17 121.01(17) . . ?
C19 C18 H15 119.5 . . ?
C17 C18 H15 119.5 . . ?
C20 C19 C18 120.36(18) . . ?
C20 C19 H14 119.8 . . ?
C18 C19 H14 119.8 . . ?
C19 C20 C21 119.2(2) . . ?
C19 C20 H13 120.4 . . ?
C21 C20 H13 120.4 . . ?
C22 C21 C20 121.1(2) . . ?
C22 C21 H11 119.5 . . ?
C20 C21 H11 119.5 . . ?
C21 C22 C17 120.47(19) . . ?
C21 C22 H12 119.8 . . ?
C17 C22 H12 119.8 . . ?
C7 C23 C16 111.48(12) . . ?
C7 C23 H17 109.3 . . ?
C16 C23 H17 109.3 . . ?
C7 C23 H16 109.3 . . ?
C16 C23 H16 109.3 . . ?
H17 C23 H16 108.0 . . ?
C16 C24 H18 109.5 . . ?
C16 C24 H19 109.5 . . ?
H18 C24 H19 109.5 . . ?
C16 C24 H20 109.5 . . ?
H18 C24 H20 109.5 . . ?
H19 C24 H20 109.5 . . ?
C26 C25 C8 119.46(17) . . ?
C26 C25 H25 120.3 . . ?
C8 C25 H25 120.3 . . ?
C25 C26 C11 120.69(19) . . ?
C25 C26 H24 119.7 . . ?
C11 C26 H24 119.7 . . ?

loop_
_geom_bond_atom_site_label_1
_geom_bond_atom_site_label_2
_geom_bond_distance
_geom_bond_site_symmetry_2
_geom_bond_publ_flag
S1 O3 1.4357(12) . ?
S1 O2 1.4366(12) . ?
S1 C8 1.7578(17) . ?
S1 C7 1.8117(15) . ?
O1 C2 1.3516(18) . ?
O1 C1 1.436(2) . ?
O4 C6 1.216(2) . ?
O5 C3 1.3648(18) . ?
O5 C13 1.428(2) . ?
C1 H10 0.9800 . ?
C1 H9 0.9800 . ?
C1 H1 0.9800 . ?
C2 C14 1.380(2) . ?
C2 C3 1.414(2) . ?
C3 C4 1.374(2) . ?
C4 C5 1.406(2) . ?
C4 H22 0.9500 . ?
C5 C15 1.395(2) . ?
C5 C6 1.471(2) . ?
C6 C7 1.528(2) . ?
C7 C23 1.527(2) . ?
C7 H23 1.0000 . ?
C8 C9 1.380(2) . ?
C8 C25 1.385(2) . ?
C9 C10 1.382(3) . ?
C9 H5 0.9500 . ?
C10 C11 1.386(3) . ?
C10 H4 0.9500 . ?
C11 C26 1.390(3) . ?
C11 C12 1.514(3) . ?
C12 H3 0.9800 . ?
C12 H26 0.9800 . ?
C12 H2 0.9800 . ?
C13 H6 0.9800 . ?
C13 H7 0.9800 . ?
C13 H8 0.9800 . ?
C14 C15 1.392(2) . ?
C14 H21 0.9500 . ?
C15 C16 1.524(2) . ?
C16 C17 1.537(2) . ?
C16 C24 1.538(2) . ?
C16 C23 1.538(2) . ?
C17 C22 1.382(3) . ?
C17 C18 1.394(2) . ?
C18 C19 1.382(3) . ?
C18 H15 0.9500 . ?
C19 C20 1.364(3) . ?
C19 H14 0.9500 . ?
C20 C21 1.377(3) . ?
C20 H13 0.9500 . ?
C21 C22 1.377(3) . ?
C21 H11 0.9500 . ?
C22 H12 0.9500 . ?
C23 H17 0.9900 . ?
C23 H16 0.9900 . ?
C24 H18 0.9800 . ?
C24 H19 0.9800 . ?
C24 H20 0.9800 . ?
C25 C26 1.376(3) . ?
C25 H25 0.9500 . ?
C26 H24 0.9500 . ?
